data_4515253
loop_
_publ_author_name
'Yang, Xing'
'Luo, Guoyong'
'Zhou, Liejin'
'Liu, Bin'
'Zhang, Xiaolei'
'Gao, Hui'
'Jin, Zhichao'
'Chi, Yonggui Robin'

_publ_section_title
;
 Enantioselective Indole N--H Functionalization Enabled by Addition of
 Carbene Catalyst to Indole Aldehyde at Remote Site
;
_journal_name_full 'ACS Catalysis'
_journal_page_first 10971
_journal_paper_doi 10.1021/acscatal.9b03163
_journal_year 2019
_chemical_formula_sum 'C18 H12 N2 O5 S'
_chemical_formula_weight 368.36
_space_group_crystal_system triclinic
_space_group_IT_number 2
_space_group_name_Hall '-P 1'
_space_group_name_H-M_alt 'P -1'
_atom_sites_solution_hydrogens geom
_atom_sites_solution_primary dual
_cell_angle_alpha 104.951(6)
_cell_angle_beta 108.859(7)
_cell_angle_gamma 96.299(5)
_cell_formula_units_Z 2
_cell_length_a 8.4139(8)
_cell_length_b 8.7598(11)
_cell_length_c 11.5432(14)
_cell_measurement_reflns_used 2548
_cell_measurement_temperature 100.(2)
_cell_measurement_theta_max 30.8638
_cell_measurement_theta_min 3.2014
_cell_volume 760.30(16)
_computing_cell_refinement 'SAINT V8.38A (Bruker AXS Inc., 2017)'
_computing_data_collection 'APEX3 (Bruker AXS Inc., 2018)'
_computing_data_reduction 'SAINT V8.38A (Bruker AXS Inc., 2017)'
_computing_molecular_graphics 'XP (Bruker AXS Inc., 2018)'
_computing_publication_material 'APEX3 (Bruker AXS Inc., 2018)'
_computing_structure_refinement 'SHELXL-2017/1 (Sheldrick, 2017)'
_computing_structure_solution 'XT, VERSION 2014/5'
_diffrn_ambient_temperature 100.(2)
_diffrn_detector_area_resol_mean 7.4074
_diffrn_measured_fraction_theta_full 0.993
_diffrn_measured_fraction_theta_max 0.993
_diffrn_measurement_device_type 'Photon II CPADs detector'
_diffrn_measurement_method 'phi and omega scans'
_diffrn_radiation_monochromator 'Multilayer Mirror'
_diffrn_radiation_type MoK\a
_diffrn_radiation_wavelength 0.71073
_diffrn_reflns_av_R_equivalents 0.0662
_diffrn_reflns_av_unetI/netI 0.0747
_diffrn_reflns_limit_h_max 11
_diffrn_reflns_limit_h_min -9
_diffrn_reflns_limit_k_max 12
_diffrn_reflns_limit_k_min -12
_diffrn_reflns_limit_l_max 16
_diffrn_reflns_limit_l_min -15
_diffrn_reflns_number 13297
_diffrn_reflns_theta_full 30.00
_diffrn_reflns_theta_max 30.00
_diffrn_reflns_theta_min 2.46
_diffrn_source 'Incoatec microfocus source'
_diffrn_source_type 'Bruker D8 Quest'
_exptl_absorpt_coefficient_mu 0.249
_exptl_absorpt_correction_T_max 0.99
_exptl_absorpt_correction_T_min 0.89
_exptl_absorpt_correction_type multi-scan
_exptl_absorpt_process_details
;
SADABS-2016/2 - Bruker AXS area detector scaling and absorption correction
;
_exptl_crystal_colour colourless
_exptl_crystal_density_diffrn 1.609
_exptl_crystal_density_method 'not measured'
_exptl_crystal_description needle
_exptl_crystal_F_000 380
_exptl_crystal_size_max 0.280
_exptl_crystal_size_mid 0.040
_exptl_crystal_size_min 0.020
_refine_diff_density_max 0.423
_refine_diff_density_min -0.452
_refine_ls_extinction_method none
_refine_ls_goodness_of_fit_ref 1.050
_refine_ls_hydrogen_treatment constr
_refine_ls_matrix_type full
_refine_ls_number_parameters 236
_refine_ls_number_reflns 4396
_refine_ls_number_restraints 0
_refine_ls_restrained_S_all 1.050
_refine_ls_R_factor_all 0.0806
_refine_ls_R_factor_gt 0.0521
_refine_ls_shift/su_max 0.000
_refine_ls_shift/su_mean 0.000
_refine_ls_structure_factor_coef Fsqd
_refine_ls_weighting_details 'w=1/[\s^2^(Fo^2^)+(0.0376P)^2^+0.5404P] where P=(Fo^2^+2Fc^2^)/3'
_refine_ls_weighting_scheme calc
_refine_ls_wR_factor_gt 0.1015
_refine_ls_wR_factor_ref 0.1180
_reflns_number_gt 3257
_reflns_number_total 4396
_reflns_threshold_expression 'I > 2\s(I)'
_cod_data_source_file cs9b03163_si_004.cif
_cod_data_source_block cyg283m
_cod_depositor_comments
;
The following automatic conversions were performed:

data item '_exptl_absorpt_correction_type' value 'Multi-Scan' was
changed to 'multi-scan' in accordance with the
/home/data/users/saulius/crontab/automatic-downloads/rss-feeds/ACS/lib/dictionaries/cif_core.dic
dictionary named 'cif_core.dic' version 2.4.2 last updated on
2011-04-26.

Automatic conversion script
Id: cif_fix_values 6909 2019-04-08 15:41:33Z antanas 
;
_cod_database_code 4515253

loop_
_space_group_symop_operation_xyz
'x, y, z'
'-x, -y, -z'

loop_
_atom_site_type_symbol
_atom_site_label
_atom_site_fract_x
_atom_site_fract_y
_atom_site_fract_z
_atom_site_U_iso_or_equiv
_atom_site_adp_type
_atom_site_calc_flag
_atom_site_refinement_flags_adp
_atom_site_refinement_flags_posn
_atom_site_occupancy
C C1 0.4756(3) 0.6199(3) 0.2148(2) 0.0135(4) Uani d . . 1
C C2 0.3654(3) 0.4579(3) 0.1504(2) 0.0131(4) Uani d . . 1
C C3 0.4106(3) 0.3254(3) 0.0806(2) 0.0153(4) Uani d . . 1
H H3 0.526095 0.330755 0.085515 0.018 Uiso calc U R 1
C C4 0.2856(3) 0.1845(3) 0.0033(2) 0.0169(4) Uani d . . 1
H H4 0.318462 0.095088 -0.042943 0.02 Uiso calc U R 1
C C5 0.1150(3) 0.1718(3) -0.0075(2) 0.0159(4) Uani d . . 1
H H5 0.032168 0.075998 -0.062278 0.019 Uiso calc U R 1
C C6 0.0660(3) 0.3016(3) 0.0630(2) 0.0134(4) Uani d . . 1
C C7 0.1936(3) 0.4405(3) 0.1397(2) 0.0124(4) Uani d . . 1
C C8 -0.0531(3) 0.4944(3) 0.1579(2) 0.0141(4) Uani d . . 1
H H8 -0.132945 0.549426 0.184158 0.017 Uiso calc U R 1
C C9 -0.0913(3) 0.3397(3) 0.0767(2) 0.0150(4) Uani d . . 1
H H9 -0.201586 0.269632 0.03649 0.018 Uiso calc U R 1
C C10 0.2399(2) 0.7012(2) 0.2966(2) 0.0112(4) Uani d . . 1
C C11 0.3090(3) 0.6588(2) 0.4243(2) 0.0123(4) Uani d . . 1
C C12 0.2381(3) 0.5805(3) 0.5842(2) 0.0210(5) Uani d . . 1
H H12A 0.306617 0.497586 0.575723 0.032 Uiso calc U R 1
H H12B 0.137398 0.538497 0.600588 0.032 Uiso calc U R 1
H H12C 0.30804 0.676703 0.656158 0.032 Uiso calc U R 1
C C13 0.1687(2) 0.8549(2) 0.31297(19) 0.0109(4) Uani d . . 1
C C14 0.2695(2) 0.9823(2) 0.3009(2) 0.0117(4) Uani d . . 1
C C15 0.2278(3) 1.1333(3) 0.3093(2) 0.0142(4) Uani d . . 1
H H15 0.298602 1.218228 0.300349 0.017 Uiso calc U R 1
C C16 0.0770(3) 1.1538(3) 0.3316(2) 0.0151(4) Uani d . . 1
H H16 0.042666 1.254309 0.336776 0.018 Uiso calc U R 1
C C17 -0.0237(3) 1.0283(3) 0.3463(2) 0.0154(4) Uani d . . 1
H H17 -0.125529 1.045238 0.361901 0.019 Uiso calc U R 1
C C18 0.0214(2) 0.8782(3) 0.3387(2) 0.0134(4) Uani d . . 1
H H18 -0.046994 0.794323 0.350743 0.016 Uiso calc U R 1
N N1 0.1221(2) 0.5585(2) 0.19599(16) 0.0108(3) Uani d . . 1
N N2 0.3871(2) 0.7375(2) 0.25888(17) 0.0125(3) Uani d . . 1
O O1 0.62250(18) 0.66095(19) 0.22236(15) 0.0176(3) Uani d . . 1
O O2 0.18204(18) 0.62314(19) 0.46527(14) 0.0160(3) Uani d . . 1
O O3 0.45638(18) 0.65402(19) 0.47519(15) 0.0165(3) Uani d . . 1
O O4 0.60320(18) 1.00688(18) 0.39639(15) 0.0172(3) Uani d . . 1
O O5 0.4686(2) 0.95020(19) 0.16273(15) 0.0185(3) Uani d . . 1
S S1 0.45623(6) 0.93354(6) 0.27993(5) 0.01187(12) Uani d . . 1

loop_
_atom_site_aniso_label
_atom_site_aniso_U_11
_atom_site_aniso_U_22
_atom_site_aniso_U_33
_atom_site_aniso_U_12
_atom_site_aniso_U_13
_atom_site_aniso_U_23
C1 0.0132(9) 0.0165(10) 0.0126(10) 0.0057(8) 0.0058(8) 0.0051(8)
C2 0.0122(9) 0.0153(10) 0.0109(9) 0.0026(8) 0.0038(8) 0.0035(8)
C3 0.0148(9) 0.0161(10) 0.0170(10) 0.0053(8) 0.0068(8) 0.0064(9)
C4 0.0226(11) 0.0152(10) 0.0142(10) 0.0065(9) 0.0075(9) 0.0048(8)
C5 0.0195(10) 0.0134(10) 0.0124(10) -0.0003(8) 0.0037(8) 0.0040(8)
C6 0.0143(9) 0.0144(10) 0.0103(9) 0.0009(8) 0.0025(8) 0.0054(8)
C7 0.0135(9) 0.0142(10) 0.0111(9) 0.0039(8) 0.0044(8) 0.0063(8)
C8 0.0102(9) 0.0184(11) 0.0147(10) 0.0023(8) 0.0047(8) 0.0071(8)
C9 0.0118(9) 0.0160(10) 0.0146(10) 0.0006(8) 0.0027(8) 0.0044(8)
C10 0.0073(8) 0.0131(10) 0.0120(9) 0.0009(7) 0.0031(7) 0.0032(8)
C11 0.0135(9) 0.0112(9) 0.0113(9) 0.0019(7) 0.0045(8) 0.0026(8)
C12 0.0204(11) 0.0295(13) 0.0180(11) 0.0057(10) 0.0076(9) 0.0145(10)
C13 0.0098(9) 0.0136(10) 0.0090(9) 0.0023(7) 0.0026(7) 0.0040(8)
C14 0.0100(9) 0.0143(10) 0.0111(9) 0.0037(7) 0.0043(7) 0.0038(8)
C15 0.0145(9) 0.0124(10) 0.0136(10) 0.0025(8) 0.0023(8) 0.0041(8)
C16 0.0157(10) 0.0130(10) 0.0153(10) 0.0050(8) 0.0044(8) 0.0030(8)
C17 0.0131(9) 0.0214(11) 0.0117(10) 0.0061(8) 0.0051(8) 0.0034(8)
C18 0.0100(9) 0.0186(10) 0.0118(10) 0.0019(8) 0.0044(8) 0.0049(8)
N1 0.0083(7) 0.0126(8) 0.0091(8) 0.0013(6) 0.0017(6) 0.0019(7)
N2 0.0093(7) 0.0131(8) 0.0174(9) 0.0030(6) 0.0074(7) 0.0049(7)
O1 0.0125(7) 0.0198(8) 0.0233(8) 0.0048(6) 0.0094(6) 0.0071(7)
O2 0.0139(7) 0.0238(8) 0.0149(8) 0.0057(6) 0.0062(6) 0.0115(6)
O3 0.0117(7) 0.0194(8) 0.0176(8) 0.0048(6) 0.0036(6) 0.0061(6)
O4 0.0094(7) 0.0170(8) 0.0201(8) 0.0007(6) 0.0026(6) 0.0015(6)
O5 0.0209(8) 0.0230(8) 0.0207(8) 0.0083(6) 0.0134(7) 0.0124(7)
S1 0.0098(2) 0.0127(2) 0.0143(3) 0.00197(18) 0.00554(19) 0.00481(19)

loop_
_atom_type_symbol
_atom_type_description
_atom_type_scat_dispersion_real
_atom_type_scat_dispersion_imag
_atom_type_scat_source
C C 0.0033 0.0016 'International Tables Vol C Tables 4.2.6.8 and 6.1.1.4'
H H 0.0000 0.0000 'International Tables Vol C Tables 4.2.6.8 and 6.1.1.4'
N N 0.0061 0.0033 'International Tables Vol C Tables 4.2.6.8 and 6.1.1.4'
O O 0.0106 0.0060 'International Tables Vol C Tables 4.2.6.8 and 6.1.1.4'
S S 0.1246 0.1234 'International Tables Vol C Tables 4.2.6.8 and 6.1.1.4'

loop_
_geom_angle_atom_site_label_1
_geom_angle_atom_site_label_2
_geom_angle_atom_site_label_3
_geom_angle
O1 C1 N2 120.17(19)
O1 C1 C2 126.78(19)
N2 C1 C2 112.70(17)
C3 C2 C7 116.82(19)
C3 C2 C1 124.74(19)
C7 C2 C1 117.57(18)
C2 C3 C4 120.02(19)
C2 C3 H3 120.0
C4 C3 H3 120.0
C5 C4 C3 121.9(2)
C5 C4 H4 119.0
C3 C4 H4 119.0
C4 C5 C6 119.5(2)
C4 C5 H5 120.3
C6 C5 H5 120.3
C7 C6 C5 117.36(19)
C7 C6 C9 105.46(18)
C5 C6 C9 137.11(19)
N1 C7 C2 125.76(19)
N1 C7 C6 109.76(18)
C2 C7 C6 124.39(19)
C9 C8 N1 109.09(18)
C9 C8 H8 125.5
N1 C8 H8 125.5
C8 C9 C6 107.91(18)
C8 C9 H9 126.0
C6 C9 H9 126.0
N1 C10 N2 107.21(16)
N1 C10 C13 115.09(16)
N2 C10 C13 105.05(16)
N1 C10 C11 108.78(16)
N2 C10 C11 107.33(15)
C13 C10 C11 112.90(16)
O3 C11 O2 125.5(2)
O3 C11 C10 123.32(19)
O2 C11 C10 111.16(16)
O2 C12 H12A 109.5
O2 C12 H12B 109.5
H12A C12 H12B 109.5
O2 C12 H12C 109.5
H12A C12 H12C 109.5
H12B C12 H12C 109.5
C18 C13 C14 119.38(19)
C18 C13 C10 127.53(18)
C14 C13 C10 113.09(17)
C13 C14 C15 123.22(18)
C13 C14 S1 112.49(15)
C15 C14 S1 124.26(16)
C14 C15 C16 116.84(19)
C14 C15 H15 121.6
C16 C15 H15 121.6
C17 C16 C15 120.64(19)
C17 C16 H16 119.7
C15 C16 H16 119.7
C16 C17 C18 121.62(19)
C16 C17 H17 119.2
C18 C17 H17 119.2
C13 C18 C17 118.26(19)
C13 C18 H18 120.9
C17 C18 H18 120.9
C7 N1 C8 107.76(17)
C7 N1 C10 117.21(16)
C8 N1 C10 133.59(17)
C1 N2 C10 123.94(17)
C1 N2 S1 120.40(14)
C10 N2 S1 115.55(13)
C11 O2 C12 113.91(16)
O5 S1 O4 117.68(10)
O5 S1 N2 109.17(9)
O4 S1 N2 111.68(9)
O5 S1 C14 112.66(10)
O4 S1 C14 110.90(9)
N2 S1 C14 91.79(9)

loop_
_geom_bond_atom_site_label_1
_geom_bond_atom_site_label_2
_geom_bond_distance
C1 O1 1.217(2)
C1 N2 1.420(3)
C1 C2 1.466(3)
C2 C3 1.398(3)
C2 C7 1.398(3)
C3 C4 1.402(3)
C3 H3 0.95
C4 C5 1.389(3)
C4 H4 0.95
C5 C6 1.403(3)
C5 H5 0.95
C6 C7 1.400(3)
C6 C9 1.447(3)
C7 N1 1.377(3)
C8 C9 1.369(3)
C8 N1 1.398(2)
C8 H8 0.95
C9 H9 0.95
C10 N1 1.459(3)
C10 N2 1.470(2)
C10 C13 1.525(3)
C10 C11 1.557(3)
C11 O3 1.199(2)
C11 O2 1.338(2)
C12 O2 1.460(3)
C12 H12A 0.98
C12 H12B 0.98
C12 H12C 0.98
C13 C18 1.389(3)
C13 C14 1.391(3)
C14 C15 1.393(3)
C14 S1 1.746(2)
C15 C16 1.394(3)
C15 H15 0.95
C16 C17 1.393(3)
C16 H16 0.95
C17 C18 1.397(3)
C17 H17 0.95
C18 H18 0.95
N2 S1 1.6797(18)
O4 S1 1.4333(15)
O5 S1 1.4326(16)
